data_1528610
loop_
_publ_author_name
'Johansson, G.'
'Sandstroem, M.'

_publ_section_title
;
 The crystal structure of Hexaaquamercury(II) perchlorate, (HG (H2 O)6)
 (CL O4)2
;
_journal_name_full 'Acta Chemica Scandinavica, Series A: (28,1974-)'
_journal_page_first 109
_journal_page_last 113
_journal_volume 32
_journal_year 1978
_chemical_formula_sum 'Cl2 H12 Hg O14'
_chemical_name_systematic '(Hg (H2 O)6) (Cl O4)2'
_space_group_IT_number 164
_symmetry_space_group_name_Hall '-P 3 2"'
_symmetry_space_group_name_H-M 'P -3 m 1'
_cell_angle_alpha 90
_cell_angle_beta 90
_cell_angle_gamma 120
_cell_formula_units_Z 1
_cell_length_a 8.005
_cell_length_b 8.005
_cell_length_c 5.344
_cell_volume 296.565
_citation_journal_id_ASTM ACAPCT
_cod_data_source_file Johansson_ACAPCT_1978_34.cif
_cod_data_source_block H12Cl2Hg1O14
_cod_original_cell_volume 296.5649
_cod_original_formula_sum 'H12 Cl2 Hg1 O14'
_cod_database_code 1528610

loop_
_symmetry_equiv_pos_as_xyz
x,y,z
-y,x-y,z
-x+y,-x,z
y,x,-z
-x,-x+y,-z
x-y,-y,-z
-x,-y,-z
y,-x+y,-z
x-y,x,-z
-y,-x,z
x,x-y,z
-x+y,y,z

loop_
_atom_site_label
_atom_site_type_symbol
_atom_site_fract_x
_atom_site_fract_y
_atom_site_fract_z
_atom_site_occupancy
_atom_site_U_iso_or_equiv
_atom_site_attached_hydrogens
Hg1 Hg+2 0 0 0 1 0.0 0
O3 O-2 0.3333 0.6667 -0.0715 1 0.0 0
O2 O-2 0.4291 -0.4291 0.2827 1 0.0 0
O1 O-2 0.1327 -0.1327 -0.2711 1 0.0 2
Cl1 Cl+7 0.3333 0.6667 0.2043 1 0.0 0
